data_7230733
loop_
_publ_author_name
'Rizzato, Silvia'
'Moret, Massimo'
'Beghi, Fabio'
'Lo Presti, Leonardo'

_publ_section_title
;
 Crystallization and structural properties of a family of isotopological
 3D-networks: the case of a 4,4&#x2032;-bipy ligand--M2+ triflate system
;
_journal_issue 26
_journal_name_full CrystEngComm
_journal_page_first 3784
_journal_paper_doi 10.1039/C8CE00653A
_journal_volume 20
_journal_year 2018
_chemical_formula_moiety 'C22 H16 Cu F6 N4 O6 S2'
_chemical_formula_sum 'C22 H16 Cu F6 N4 O6 S2'
_chemical_formula_weight 674.06
_space_group_IT_number 142
_space_group_name_Hall '-I 4bd 2c'
_space_group_name_H-M_alt 'I 41/a c d :2'
_symmetry_cell_setting tetragonal
_symmetry_Int_Tables_number 142
_symmetry_space_group_name_Hall '-I 4bd 2c'
_symmetry_space_group_name_H-M 'I 41/a c d :2'
_atom_sites_solution_primary direct
_atom_sites_solution_secondary difmap
_audit_update_record
;
2018-03-29 deposited with the CCDC.
2018-05-25 downloaded from the CCDC.
;
_cell_angle_alpha 90
_cell_angle_beta 90
_cell_angle_gamma 90
_cell_formula_units_Z 16
_cell_length_a 28.481(4)
_cell_length_b 28.481
_cell_length_c 18.723(3)
_cell_measurement_reflns_used 8401
_cell_measurement_temperature 293(2)
_cell_measurement_theta_max 21.3
_cell_measurement_theta_min 2.3
_cell_volume 15187(3)
_computing_molecular_graphics 'VESTA 3: K. Momma and F. Izumi, J. Appl. Crystallogr.(2011),44,127'
_computing_publication_material 'WinGX: Farrugia, L. J. (1999). J. Appl. Cryst. 32, 837-838'
_computing_structure_refinement 'SHELX: Sheldrick, G. M. (2008). Acta Cryst. A64, 112-122'
_computing_structure_solution 'SIR 2014: C. Giacovazzo et all., J. Appl. Cryst.(2015) 48, 306'
_diffrn_ambient_temperature 293(2)
_diffrn_detector CCD_plate
_diffrn_measured_fraction_theta_full 0.994
_diffrn_measured_fraction_theta_max 0.994
_diffrn_measurement_device 'Bruker smart apex ccd diffractometer'
_diffrn_measurement_method omega-scan
_diffrn_radiation_monochromator graphite
_diffrn_radiation_type MoK\a
_diffrn_radiation_wavelength 0.71073
_diffrn_reflns_av_R_equivalents 0.1176
_diffrn_reflns_av_unetI/netI 0.0806
_diffrn_reflns_limit_h_max 35
_diffrn_reflns_limit_h_min -35
_diffrn_reflns_limit_k_max 35
_diffrn_reflns_limit_k_min -35
_diffrn_reflns_limit_l_max 23
_diffrn_reflns_limit_l_min -23
_diffrn_reflns_number 89066
_diffrn_reflns_theta_full 26.62
_diffrn_reflns_theta_max 26.62
_diffrn_reflns_theta_min 1.43
_diffrn_standards_decay_% 0
_exptl_absorpt_coefficient_mu 0.747
_exptl_absorpt_correction_T_max 0.7454
_exptl_absorpt_correction_T_min 0.5585
_exptl_absorpt_correction_type empirical
_exptl_absorpt_process_details 'Sadabs 2.01 (Bruker AXS, 1999)'
_exptl_crystal_colour blue
_exptl_crystal_density_diffrn 1.179
_exptl_crystal_density_method 'not measured'
_exptl_crystal_description 'polyhedral block'
_exptl_crystal_F_000 5424
_exptl_crystal_size_max 0.20
_exptl_crystal_size_mid 0.18
_exptl_crystal_size_min 0.12
_platon_squeeze_details
;
 Attempts to refine peaks of residual electron density as guest
 atoms were unsuccessful. The data were corrected for disordered
 electron density through use of the SQUEEZE procedure (Sluis, P. van der;
 Spek, A. L. Acta Crystallogr. 1990, A46, 194-201) as implemented in PLATON
 (Spek, A. L. (2003). J. Appl. Cryst. 36, 7-13)
 A total solvent-accessible surface of 1950,18 A^3^ (12.8%) and a 
 contact surface of 5087.59 A^3^ (33.5%)
;
_refine_diff_density_max 0.686
_refine_diff_density_min -0.846
_refine_diff_density_rms 0.109
_refine_ls_extinction_method none
_refine_ls_goodness_of_fit_ref 1.54
_refine_ls_hydrogen_treatment constr
_refine_ls_matrix_type full
_refine_ls_number_parameters 181
_refine_ls_number_reflns 3965
_refine_ls_number_restraints 19
_refine_ls_restrained_S_all 1.537
_refine_ls_R_factor_all 0.1482
_refine_ls_R_factor_gt 0.1237
_refine_ls_shift/su_max 0
_refine_ls_shift/su_mean 0
_refine_ls_structure_factor_coef Fsqd
_refine_ls_weighting_details 'calc w=1/[\s^2^(Fo^2^)+(0.2000P)^2^+0.0000P] where P=(Fo^2^+2Fc^2^)/3'
_refine_ls_weighting_scheme calc
_refine_ls_wR_factor_gt 0.3788
_refine_ls_wR_factor_ref 0.3948
_reflns_number_gt 3050
_reflns_number_total 3965
_reflns_threshold_expression >2sigma(I)
_cod_data_source_file c8ce00653a2.cif
_cod_data_source_block 1b
_cod_depositor_comments
;
The following automatic conversions were performed:

'_symmetry_cell_setting' value 'Tetragonal' changed to 'tetragonal'
according to
/home/data/users/saulius/crontab/automatic-downloads/rss-feeds/RSC/lib/dictionaries/cif_core.dic
dictionary named 'cif_core.dic' version 2.4.2 from 2011-04-26.

Automatic conversion script
Id: cif_fix_values 4973 2017-02-22 13:04:09Z antanas 

 Adding full bibliography for 7230729--7230734.cif.
;
_cod_original_sg_symbol_H-M 'I 41/acd'
_cod_database_code 7230733

loop_
_symmetry_equiv_pos_as_xyz
'x, y, z'
'-x+1/2, -y, z+1/2'
'-y+1/4, x+3/4, z+1/4'
'y+1/4, -x+1/4, z+3/4'
'-x+1/2, y, -z'
'x, -y, -z+1/2'
'y+1/4, x+3/4, -z+3/4'
'-y+1/4, -x+1/4, -z+1/4'
'x+1/2, y+1/2, z+1/2'
'-x+1, -y+1/2, z+1'
'-y+3/4, x+5/4, z+3/4'
'y+3/4, -x+3/4, z+5/4'
'-x+1, y+1/2, -z+1/2'
'x+1/2, -y+1/2, -z+1'
'y+3/4, x+5/4, -z+5/4'
'-y+3/4, -x+3/4, -z+3/4'
'-x, -y, -z'
'x-1/2, y, -z-1/2'
'y-1/4, -x-3/4, -z-1/4'
'-y-1/4, x-1/4, -z-3/4'
'x-1/2, -y, z'
'-x, y, z-1/2'
'-y-1/4, -x-3/4, z-3/4'
'y-1/4, x-1/4, z-1/4'
'-x+1/2, -y+1/2, -z+1/2'
'x, y+1/2, -z'
'y+1/4, -x-1/4, -z+1/4'
'-y+1/4, x+1/4, -z-1/4'
'x, -y+1/2, z+1/2'
'-x+1/2, y+1/2, z'
'-y+1/4, -x-1/4, z-1/4'
'y+1/4, x+1/4, z+1/4'

loop_
_atom_site_label
_atom_site_type_symbol
_atom_site_fract_x
_atom_site_fract_y
_atom_site_fract_z
_atom_site_U_iso_or_equiv
_atom_site_adp_type
_atom_site_occupancy
_atom_site_symmetry_multiplicity
_atom_site_calc_flag
_atom_site_refinement_flags
_atom_site_disorder_assembly
_atom_site_disorder_group
Cu Cu 0.75 0.25489(3) 0 0.0697(6) Uani 1 2 d S . .
N1 N 0.70755(18) 0.30400(14) 0.0451(3) 0.0622(13) Uani 1 1 d . . .
C11 C 0.7004(3) 0.3027(3) 0.1172(4) 0.084(2) Uani 1 1 d . . .
H11 H 0.7173 0.282 0.1457 0.101 Uiso 1 1 calc R . .
C12 C 0.6677(3) 0.3326(3) 0.1470(4) 0.083(2) Uani 1 1 d . . .
H12 H 0.6606 0.3294 0.1952 0.1 Uiso 1 1 calc R . .
C13 C 0.6451(2) 0.36698(19) 0.1080(3) 0.0644(15) Uani 1 1 d . . .
C14 C 0.6564(3) 0.3711(2) 0.0352(4) 0.087(2) Uani 1 1 d . . .
H14 H 0.6428 0.394 0.0063 0.104 Uiso 1 1 calc R . .
C15 C 0.6897(3) 0.3385(2) 0.0083(4) 0.084(2) Uani 1 1 d . . .
H15 H 0.6995 0.342 -0.0388 0.101 Uiso 1 1 calc R . .
N2 N 0.79119(17) 0.20411(15) -0.0445(3) 0.0649(14) Uani 1 1 d . . .
C21 C 0.8350(3) 0.2029(3) -0.0267(5) 0.101(3) Uani 1 1 d . . .
H21 H 0.8461 0.2243 0.0069 0.122 Uiso 1 1 calc R . .
C22 C 0.8671(3) 0.1695(3) -0.0572(4) 0.094(2) Uani 1 1 d . . .
H22 H 0.8983 0.1684 -0.0427 0.113 Uiso 1 1 calc R . .
C23 C 0.85044(19) 0.1392(2) -0.1083(3) 0.0657(16) Uani 1 1 d . . .
C24 C 0.8037(2) 0.1412(3) -0.1268(4) 0.088(2) Uani 1 1 d . . .
H24 H 0.791 0.1211 -0.1609 0.105 Uiso 1 1 calc R . .
C25 C 0.7756(3) 0.1754(3) -0.0912(6) 0.108(3) Uani 1 1 d . . .
H25 H 0.7438 0.1769 -0.1028 0.13 Uiso 1 1 calc R . .
O1 O 0.80221(19) 0.25717(17) 0.1077(3) 0.0834(14) Uani 1 1 d . . .
O2 O 0.7987(8) 0.2550(6) 0.2417(6) 0.258(8) Uani 1 1 d U . .
S1A S 0.8245(2) 0.2448(3) 0.1708(3) 0.148(3) Uiso 0.623(10) 1 d PD A 1
O3A O 0.8442(12) 0.1962(12) 0.1684(15) 0.280(12) Uiso 0.623(10) 1 d P A 1
C1T1 C 0.8817(19) 0.2696(9) 0.1703(13) 0.55(9) Uiso 0.623(10) 1 d PD A 1
F1A F 0.9066(7) 0.2450(6) 0.1200(9) 0.200(6) Uiso 0.623(10) 1 d PD A 1
F2A F 0.8904(13) 0.2557(9) 0.2392(17) 0.336(14) Uiso 0.623(10) 1 d PD A 1
F3A F 0.8838(14) 0.3176(12) 0.1618(14) 0.378(17) Uiso 0.623(10) 1 d PD A 1
S1B S 0.82057(18) 0.2741(2) 0.1749(3) 0.081(2) Uiso 0.377(10) 1 d PD A 2
O3B O 0.8138(8) 0.3241(9) 0.1847(12) 0.151(8) Uiso 0.377(10) 1 d P A 2
C1T2 C 0.8817(11) 0.2666(8) 0.1675(11) 0.133(11) Uiso 0.377(10) 1 d PD A 2
F1B F 0.8898(10) 0.2146(9) 0.1712(12) 0.196(9) Uiso 0.377(10) 1 d PD A 2
F2B F 0.9195(13) 0.2861(10) 0.2152(15) 0.261(14) Uiso 0.377(10) 1 d PD A 2
F3B F 0.9000(8) 0.2789(8) 0.0940(10) 0.160(7) Uiso 0.377(10) 1 d PD A 2

loop_
_atom_site_aniso_label
_atom_site_aniso_U_11
_atom_site_aniso_U_22
_atom_site_aniso_U_33
_atom_site_aniso_U_23
_atom_site_aniso_U_13
_atom_site_aniso_U_12
Cu 0.0742(8) 0.0350(6) 0.0998(10) 0 0.0609(7) 0
N1 0.078(3) 0.036(2) 0.073(3) 0.0029(19) 0.039(2) 0.007(2)
C11 0.097(5) 0.076(4) 0.080(4) 0.015(3) 0.030(4) 0.019(4)
C12 0.099(5) 0.084(4) 0.065(4) 0.008(3) 0.039(3) 0.023(4)
C13 0.071(4) 0.048(3) 0.074(4) -0.013(3) 0.022(3) 0.015(3)
C14 0.106(5) 0.059(4) 0.094(5) -0.001(3) 0.041(4) 0.016(4)
C15 0.107(6) 0.057(4) 0.089(4) 0.009(3) 0.045(4) 0.015(4)
N2 0.052(3) 0.046(2) 0.097(4) -0.009(2) 0.038(3) 0.007(2)
C21 0.116(7) 0.081(5) 0.106(6) -0.042(4) 0.029(5) 0.005(5)
C22 0.101(5) 0.076(4) 0.104(5) -0.032(4) 0.020(4) 0.021(4)
C23 0.046(3) 0.073(4) 0.077(4) -0.023(3) 0.014(2) 0.010(3)
C24 0.063(4) 0.080(4) 0.121(5) -0.040(4) 0.018(3) 0.012(3)
C25 0.061(4) 0.086(5) 0.177(8) -0.042(5) 0.023(5) 0.020(4)
O1 0.091(3) 0.085(3) 0.075(3) -0.002(2) 0.010(2) -0.002(2)
O2 0.32(2) 0.33(2) 0.124(9) 0.060(8) 0.011(9) 0.002(14)

loop_
_atom_type_symbol
_atom_type_description
_atom_type_scat_dispersion_real
_atom_type_scat_dispersion_imag
_atom_type_scat_source
C C 0.0033 0.0016 'International Tables Vol C Tables 4.2.6.8 and 6.1.1.4'
H H 0 0 'International Tables Vol C Tables 4.2.6.8 and 6.1.1.4'
N N 0.0061 0.0033 'International Tables Vol C Tables 4.2.6.8 and 6.1.1.4'
O O 0.0106 0.006 'International Tables Vol C Tables 4.2.6.8 and 6.1.1.4'
F F 0.0171 0.0103 'International Tables Vol C Tables 4.2.6.8 and 6.1.1.4'
S S 0.1246 0.1234 'International Tables Vol C Tables 4.2.6.8 and 6.1.1.4'
Cu Cu 0.3201 1.2651 'International Tables Vol C Tables 4.2.6.8 and 6.1.1.4'

loop_
_geom_angle_atom_site_label_1
_geom_angle_atom_site_label_2
_geom_angle_atom_site_label_3
_geom_angle
_geom_angle_site_symmetry_1
_geom_angle_site_symmetry_3
N1 Cu N1 93.1(2) 5_655 .
N1 Cu N2 88.62(17) 5_655 .
N1 Cu N2 178.30(17) . .
N1 Cu N2 178.30(17) 5_655 5_655
N1 Cu N2 88.62(17) . 5_655
N2 Cu N2 89.7(2) . 5_655
C15 N1 C11 119.1(5) . .
C15 N1 Cu 122.0(4) . .
C11 N1 Cu 118.7(4) . .
N1 C11 C12 119.0(7) . .
C11 C12 C13 122.5(6) . .
C12 C13 C14 117.8(5) . .
C12 C13 C23 121.6(6) . 23_676
C14 C13 C23 120.6(6) . 23_676
C13 C14 C15 116.2(7) . .
N1 C15 C14 124.4(6) . .
C25 N2 C21 119.8(5) . .
C25 N2 Cu 122.2(5) . .
C21 N2 Cu 117.9(4) . .
N2 C21 C22 121.9(7) . .
C23 C22 C21 118.3(8) . .
C22 C23 C24 118.9(6) . .
C22 C23 C13 119.5(6) . 31_665
C24 C23 C13 121.6(5) . 31_665
C23 C24 C25 117.0(7) . .
N2 C25 C24 124.2(7) . .
S1A O1 S1B 34.7(3) . .
S1B O2 S1A 32.3(4) . .
O1 S1A O3A 112.5(12) . .
O1 S1A O2 117.8(9) . .
O3A S1A O2 112.2(14) . .
O1 S1A C1T1 108.3(10) . .
O3A S1A C1T1 91.5(16) . .
O2 S1A C1T1 111.4(12) . .
F2A C1T1 F1A 114(2) . .
F2A C1T1 F3A 113(2) . .
F1A C1T1 F3A 114(2) . .
F2A C1T1 S1A 93(3) . .
F1A C1T1 S1A 106(3) . .
F3A C1T1 S1A 116(4) . .
O1 S1B O3B 113.0(10) . .
O1 S1B O2 117.0(9) . .
O3B S1B O2 101.4(12) . .
O1 S1B C1T2 104.4(8) . .
O3B S1B C1T2 105.2(12) . .
O2 S1B C1T2 115.6(11) . .
F1B C1T2 F2B 103.2(18) . .
F1B C1T2 F3B 102.6(17) . .
F2B C1T2 F3B 102.0(17) . .
F1B C1T2 S1B 105.5(18) . .
F2B C1T2 S1B 128(2) . .
F3B C1T2 S1B 112.6(17) . .

loop_
_geom_bond_atom_site_label_1
_geom_bond_atom_site_label_2
_geom_bond_distance
_geom_bond_site_symmetry_2
Cu N1 2.033(4) 5_655
Cu N1 2.033(4) .
Cu N2 2.040(4) .
Cu N2 2.040(4) 5_655
N1 C15 1.304(8) .
N1 C11 1.364(8) .
C11 C12 1.378(10) .
C12 C13 1.382(10) .
C13 C14 1.405(9) .
C13 C23 1.489(8) 23_676
C14 C15 1.420(9) .
N2 C25 1.277(10) .
N2 C21 1.292(11) .
C21 C22 1.439(10) .
C22 C23 1.372(9) .
C23 C24 1.378(9) .
C23 C13 1.489(8) 31_665
C24 C25 1.426(9) .
O1 S1A 1.386(8) .
O1 S1B 1.446(7) .
O2 S1B 1.499(15) .
O2 S1A 1.545(16) .
S1A O3A 1.49(3) .
S1A C1T1 1.78(5) .
C1T1 F2A 1.37(3) .
C1T1 F1A 1.37(3) .
C1T1 F3A 1.38(3) .
S1B O3B 1.45(2) .
S1B C1T2 1.76(3) .
C1T2 F1B 1.50(2) .
C1T2 F2B 1.51(2) .
C1T2 F3B 1.51(2) .

loop_
_platon_squeeze_void_nr
_platon_squeeze_void_average_x
_platon_squeeze_void_average_y
_platon_squeeze_void_average_z
_platon_squeeze_void_volume
_platon_squeeze_void_count_electrons
_platon_squeeze_void_content
1 0.000 0.250 0.375 175 54 ' '
2 0.000 0.250 0.875 173 54 ' '
3 0.000 0.750 0.125 174 54 ' '
4 0.000 0.750 0.625 173 54 ' '
5 0.250 0.000 0.520 915 371 ' '
6 0.250 0.500 0.031 915 371 ' '
7 0.500 0.250 0.125 174 54 ' '
8 0.500 0.250 0.625 173 54 ' '
9 0.500 0.750 0.875 175 54 ' '
10 0.500 0.750 0.375 173 54 ' '
11 0.750 0.000 0.979 915 371 ' '
12 0.750 0.500 0.469 915 371 ' '
